data_1547785
loop_
_publ_author_name
'Maity, Sanjay'
'Saha, Mithu'
'Hazra, Gurupada'
'Ghorai, Prasanta'

_publ_section_title
;
 Switchable Chemoselectivity for Organocatalytic, Asymmetric Malononitrile
 Addition to ortho-Formyl Chalcones.
;
_journal_issue 21
_journal_name_full 'Organic letters'
_journal_page_first 5872
_journal_page_last 5875
_journal_paper_doi 10.1021/acs.orglett.7b02862
_journal_volume 19
_journal_year 2017
_chemical_formula_sum 'C25 H16 Br F N2 O2'
_chemical_formula_weight 475.31
_space_group_crystal_system monoclinic
_space_group_IT_number 14
_space_group_name_Hall '-P 2ybc'
_space_group_name_H-M_alt 'P 1 21/c 1'
_symmetry_space_group_name_Hall '-P 2ybc'
_symmetry_space_group_name_H-M 'P 1 21/c 1'
_atom_sites_solution_hydrogens geom
_audit_creation_method SHELXL-2014/7
_cell_angle_alpha 90
_cell_angle_beta 108.443(3)
_cell_angle_gamma 90
_cell_formula_units_Z 4
_cell_length_a 12.7986(10)
_cell_length_b 16.9506(16)
_cell_length_c 10.2527(10)
_cell_measurement_reflns_used 6890
_cell_measurement_temperature 100(2)
_cell_measurement_theta_max 27.41
_cell_measurement_theta_min 2.41
_cell_volume 2110.0(3)
_computing_structure_refinement 'SHELXL-2014/7 (Sheldrick, 2014)'
_diffrn_ambient_temperature 100(2)
_diffrn_measured_fraction_theta_full 0.999
_diffrn_measured_fraction_theta_max 0.992
_diffrn_measurement_device_type 'Bruker APEX-II CCD'
_diffrn_measurement_method '\f and \w scans'
_diffrn_radiation_type MoK\a
_diffrn_radiation_wavelength 0.71073
_diffrn_reflns_av_R_equivalents 0.1026
_diffrn_reflns_av_unetI/netI 0.1004
_diffrn_reflns_Laue_measured_fraction_full 0.999
_diffrn_reflns_Laue_measured_fraction_max 0.992
_diffrn_reflns_limit_h_max 17
_diffrn_reflns_limit_h_min -15
_diffrn_reflns_limit_k_max 22
_diffrn_reflns_limit_k_min -22
_diffrn_reflns_limit_l_max 13
_diffrn_reflns_limit_l_min -13
_diffrn_reflns_number 25996
_diffrn_reflns_point_group_measured_fraction_full 0.999
_diffrn_reflns_point_group_measured_fraction_max 0.992
_diffrn_reflns_theta_full 25.242
_diffrn_reflns_theta_max 28.733
_diffrn_reflns_theta_min 2.403
_exptl_absorpt_coefficient_mu 1.982
_exptl_crystal_colour White
_exptl_crystal_density_diffrn 1.496
_exptl_crystal_description Needle
_exptl_crystal_F_000 960
_exptl_crystal_size_max 0.400
_exptl_crystal_size_mid 0.100
_exptl_crystal_size_min 0.050
_refine_diff_density_max 0.613
_refine_diff_density_min -1.008
_refine_diff_density_rms 0.091
_refine_ls_extinction_method none
_refine_ls_goodness_of_fit_ref 1.040
_refine_ls_hydrogen_treatment constr
_refine_ls_matrix_type full
_refine_ls_number_parameters 280
_refine_ls_number_reflns 5425
_refine_ls_number_restraints 0
_refine_ls_restrained_S_all 1.040
_refine_ls_R_factor_all 0.1231
_refine_ls_R_factor_gt 0.0589
_refine_ls_shift/su_max 0.002
_refine_ls_shift/su_mean 0.000
_refine_ls_structure_factor_coef Fsqd
_refine_ls_weighting_details 'w=1/[\s^2^(Fo^2^)+(0.0159P)^2^+2.5877P] where P=(Fo^2^+2Fc^2^)/3'
_refine_ls_weighting_scheme calc
_refine_ls_wR_factor_gt 0.0892
_refine_ls_wR_factor_ref 0.1054
_reflns_Friedel_coverage 0.000
_reflns_number_gt 3370
_reflns_number_total 5425
_reflns_threshold_expression 'I > 2\s(I)'
_cod_data_source_file ol7b02862_si_004.cif
_cod_data_source_block shelx
_cod_depositor_comments 'Adding full bibliography for 1547784--1547785.cif.'
_cod_database_code 1547785
_shelx_shelxl_version_number 2014/7
_shelx_space_group_comment
;
The symmetry employed for this shelxl refinement is uniquely defined
by the following loop, which should always be used as a source of
symmetry information in preference to the above space-group names.
They are only intended as comments.
;
_shelx_estimated_absorpt_t_min 0.505
_shelx_estimated_absorpt_t_max 0.907

loop_
_space_group_symop_operation_xyz
'x, y, z'
'-x, y+1/2, -z+1/2'
'-x, -y, -z'
'x, -y-1/2, z-1/2'

loop_
_atom_site_label
_atom_site_type_symbol
_atom_site_fract_x
_atom_site_fract_y
_atom_site_fract_z
_atom_site_U_iso_or_equiv
_atom_site_adp_type
_atom_site_occupancy
_atom_site_site_symmetry_order
_atom_site_calc_flag
_atom_site_refinement_flags_posn
_atom_site_refinement_flags_adp
Br01 Br 1.09380(3) 0.37329(3) 0.44659(4) 0.04577(15) Uani 1 1 d . .
O2 O 0.57479(16) 0.24028(12) 0.58314(19) 0.0246(5) Uani 1 1 d . .
H2 H 0.5281 0.2254 0.6199 0.037 Uiso 1 1 calc R U
F9 F 1.00181(15) 0.01538(14) 0.3109(2) 0.0529(6) Uani 1 1 d . .
O004 O 0.73915(17) 0.10756(12) 0.5787(2) 0.0246(5) Uani 1 1 d . .
C25 C 0.5500(2) 0.03580(19) 0.2472(3) 0.0236(7) Uani 1 1 d . .
N006 N 0.4308(2) 0.09382(18) 0.0089(3) 0.0351(7) Uani 1 1 d . .
C007 C 0.9773(2) 0.30893(19) 0.4620(3) 0.0236(7) Uani 1 1 d . .
C008 C 0.7188(2) 0.15774(17) 0.4885(3) 0.0169(6) Uani 1 1 d . .
N2 N 0.4698(3) -0.10438(18) 0.2712(3) 0.0377(8) Uani 1 1 d . .
C010 C 0.6713(3) 0.02757(19) 0.2553(3) 0.0235(7) Uani 1 1 d . .
C011 C 0.6024(2) 0.16518(18) 0.3877(3) 0.0194(7) Uani 1 1 d . .
H011 H 0.6070 0.1822 0.2962 0.023 Uiso 1 1 calc R U
C012 C 0.7182(3) 0.0780(2) 0.1825(3) 0.0292(8) Uani 1 1 d . .
H012 H 0.6735 0.1152 0.1201 0.035 Uiso 1 1 calc R U
C013 C 0.8070(2) 0.21261(17) 0.4778(3) 0.0155(6) Uani 1 1 d . .
C014 C 0.4213(3) 0.1123(2) 0.3571(3) 0.0276(8) Uani 1 1 d . .
C015 C 0.5376(2) 0.08694(19) 0.3699(3) 0.0228(7) Uani 1 1 d . .
H015 H 0.5672 0.0557 0.4566 0.027 Uiso 1 1 calc R U
C016 C 0.5329(2) 0.2269(2) 0.4382(3) 0.0234(7) Uani 1 1 d . .
H016 H 0.5309 0.2779 0.3883 0.028 Uiso 1 1 calc R U
C017 C 0.9151(2) 0.19606(17) 0.5555(3) 0.0197(7) Uani 1 1 d . .
H017 H 0.9305 0.1516 0.6149 0.024 Uiso 1 1 calc R U
C018 C 0.5040(3) -0.0441(2) 0.2568(3) 0.0290(8) Uani 1 1 d . .
C019 C 0.8703(2) 0.32705(18) 0.3846(3) 0.0212(7) Uani 1 1 d . .
H019 H 0.8554 0.3722 0.3266 0.025 Uiso 1 1 calc R U
C020 C 0.3216(3) 0.2259(2) 0.3959(3) 0.0364(9) Uani 1 1 d . .
H020 H 0.3203 0.2794 0.4229 0.044 Uiso 1 1 calc R U
C021 C 0.4827(3) 0.0695(2) 0.1129(3) 0.0264(8) Uani 1 1 d . .
C022 C 1.0007(2) 0.24375(19) 0.5474(3) 0.0256(7) Uani 1 1 d . .
H022 H 1.0746 0.2318 0.5998 0.031 Uiso 1 1 calc R U
C023 C 0.3252(3) 0.0675(2) 0.3188(3) 0.0364(9) Uani 1 1 d . .
H023 H 0.3265 0.0137 0.2936 0.044 Uiso 1 1 calc R U
C024 C 0.7367(3) -0.0271(2) 0.3457(3) 0.0287(8) Uani 1 1 d . .
H024 H 0.7045 -0.0619 0.3949 0.034 Uiso 1 1 calc R U
C025 C 0.8300(3) 0.0741(2) 0.2006(3) 0.0363(9) Uani 1 1 d . .
H025 H 0.8629 0.1083 0.1515 0.044 Uiso 1 1 calc R U
C026 C 0.7855(2) 0.27892(18) 0.3923(3) 0.0193(7) Uani 1 1 d . .
H026 H 0.7119 0.2910 0.3391 0.023 Uiso 1 1 calc R U
C027 C 0.8918(3) 0.0195(2) 0.2912(3) 0.0372(9) Uani 1 1 d . .
C028 C 0.8486(3) -0.0314(2) 0.3645(3) 0.0324(8) Uani 1 1 d . .
H028 H 0.8941 -0.0685 0.4265 0.039 Uiso 1 1 calc R U
C029 C 0.4195(2) 0.1907(2) 0.3949(3) 0.0274(8) Uani 1 1 d . .
C030 C 0.2279(3) 0.1029(3) 0.3180(3) 0.0464(12) Uani 1 1 d . .
H030 H 0.1614 0.0733 0.2907 0.056 Uiso 1 1 calc R U
C031 C 0.2260(3) 0.1814(3) 0.3568(3) 0.0467(11) Uani 1 1 d . .
H031 H 0.1584 0.2047 0.3564 0.056 Uiso 1 1 calc R U

loop_
_atom_site_aniso_label
_atom_site_aniso_U_11
_atom_site_aniso_U_22
_atom_site_aniso_U_33
_atom_site_aniso_U_23
_atom_site_aniso_U_13
_atom_site_aniso_U_12
Br01 0.0364(2) 0.0685(3) 0.0297(2) 0.00604(19) 0.00665(15) -0.0347(2)
O2 0.0202(11) 0.0377(14) 0.0159(11) -0.0035(10) 0.0059(9) -0.0063(10)
F9 0.0234(11) 0.0873(18) 0.0461(13) 0.0020(12) 0.0084(10) -0.0183(11)
O004 0.0289(12) 0.0243(13) 0.0173(11) 0.0029(9) 0.0027(9) -0.0107(10)
C25 0.0268(17) 0.0319(19) 0.0133(15) -0.0048(13) 0.0079(13) -0.0200(15)
N006 0.0413(18) 0.0450(19) 0.0179(15) -0.0058(14) 0.0078(14) -0.0177(15)
C007 0.0206(17) 0.0308(19) 0.0191(16) -0.0032(14) 0.0059(13) -0.0117(14)
C008 0.0198(16) 0.0203(16) 0.0104(14) -0.0027(12) 0.0046(12) -0.0037(13)
N2 0.0484(19) 0.048(2) 0.0211(15) -0.0086(14) 0.0167(14) -0.0281(16)
C010 0.0282(18) 0.0321(19) 0.0114(15) -0.0093(14) 0.0080(13) -0.0170(15)
C011 0.0176(16) 0.0296(18) 0.0104(14) -0.0015(13) 0.0037(12) -0.0092(13)
C012 0.0303(19) 0.038(2) 0.0209(17) -0.0031(15) 0.0110(14) -0.0140(16)
C013 0.0153(15) 0.0170(16) 0.0139(14) -0.0028(12) 0.0043(12) -0.0017(12)
C014 0.0231(18) 0.053(2) 0.0069(14) -0.0038(14) 0.0054(13) -0.0162(16)
C015 0.0223(17) 0.0354(19) 0.0116(14) -0.0033(14) 0.0065(13) -0.0144(15)
C016 0.0176(16) 0.039(2) 0.0126(15) -0.0015(14) 0.0036(12) -0.0031(14)
C017 0.0194(16) 0.0223(17) 0.0184(15) 0.0065(13) 0.0073(13) 0.0037(14)
C018 0.033(2) 0.044(2) 0.0109(16) -0.0063(15) 0.0098(14) -0.0169(17)
C019 0.0296(18) 0.0186(17) 0.0149(15) 0.0039(13) 0.0062(13) -0.0039(14)
C020 0.0211(19) 0.067(3) 0.0210(17) -0.0016(18) 0.0065(14) -0.0041(18)
C021 0.0295(19) 0.035(2) 0.0176(17) -0.0086(15) 0.0119(14) -0.0221(16)
C022 0.0143(16) 0.038(2) 0.0216(17) 0.0051(15) 0.0019(13) -0.0022(14)
C023 0.030(2) 0.069(3) 0.0112(16) -0.0040(16) 0.0079(14) -0.0241(19)
C024 0.038(2) 0.034(2) 0.0169(16) -0.0070(15) 0.0120(15) -0.0167(16)
C025 0.035(2) 0.050(2) 0.0276(19) -0.0012(18) 0.0146(16) -0.0224(18)
C026 0.0153(16) 0.0245(18) 0.0161(15) 0.0014(13) 0.0022(12) 0.0018(13)
C027 0.026(2) 0.058(3) 0.0268(19) -0.0116(18) 0.0063(16) -0.0170(18)
C028 0.031(2) 0.041(2) 0.0238(18) -0.0030(16) 0.0063(15) -0.0102(17)
C029 0.0158(17) 0.053(2) 0.0119(15) -0.0028(15) 0.0018(12) -0.0117(16)
C030 0.022(2) 0.098(4) 0.0176(18) 0.001(2) 0.0035(15) -0.028(2)
C031 0.0183(19) 0.099(4) 0.0214(19) -0.001(2) 0.0050(15) -0.008(2)

loop_
_atom_type_symbol
_atom_type_description
_atom_type_scat_dispersion_real
_atom_type_scat_dispersion_imag
_atom_type_scat_source
C C 0.0033 0.0016 'International Tables Vol C Tables 4.2.6.8 and 6.1.1.4'
H H 0.0000 0.0000 'International Tables Vol C Tables 4.2.6.8 and 6.1.1.4'
N N 0.0061 0.0033 'International Tables Vol C Tables 4.2.6.8 and 6.1.1.4'
O O 0.0106 0.0060 'International Tables Vol C Tables 4.2.6.8 and 6.1.1.4'
F F 0.0171 0.0103 'International Tables Vol C Tables 4.2.6.8 and 6.1.1.4'
Br Br -0.2901 2.4595 'International Tables Vol C Tables 4.2.6.8 and 6.1.1.4'

loop_
_geom_angle_atom_site_label_1
_geom_angle_atom_site_label_2
_geom_angle_atom_site_label_3
_geom_angle
C016 O2 H2 109.5
C021 C25 C018 106.5(2)
C021 C25 C010 111.4(2)
C018 C25 C010 109.1(3)
C021 C25 C015 110.6(3)
C018 C25 C015 107.7(2)
C010 C25 C015 111.3(2)
C019 C007 C022 121.2(3)
C019 C007 Br01 119.1(2)
C022 C007 Br01 119.6(2)
O004 C008 C013 120.2(3)
O004 C008 C011 120.0(3)
C013 C008 C011 119.8(2)
C024 C010 C012 119.8(3)
C024 C010 C25 118.9(3)
C012 C010 C25 121.1(3)
C008 C011 C015 112.4(2)
C008 C011 C016 111.5(2)
C015 C011 C016 105.8(2)
C008 C011 H011 109.0
C015 C011 H011 109.0
C016 C011 H011 109.0
C025 C012 C010 120.1(3)
C025 C012 H012 119.9
C010 C012 H012 119.9
C017 C013 C026 119.0(3)
C017 C013 C008 118.1(3)
C026 C013 C008 122.9(3)
C029 C014 C023 120.7(3)
C029 C014 C015 110.5(3)
C023 C014 C015 128.8(3)
C014 C015 C011 104.1(3)
C014 C015 C25 115.5(2)
C011 C015 C25 112.4(2)
C014 C015 H015 108.2
C011 C015 H015 108.2
C25 C015 H015 108.2
O2 C016 C029 112.3(2)
O2 C016 C011 112.7(2)
C029 C016 C011 103.1(3)
O2 C016 H016 109.5
C029 C016 H016 109.5
C011 C016 H016 109.5
C022 C017 C013 120.7(3)
C022 C017 H017 119.6
C013 C017 H017 119.6
N2 C018 C25 176.5(3)
C026 C019 C007 119.3(3)
C026 C019 H019 120.3
C007 C019 H019 120.3
C031 C020 C029 118.6(4)
C031 C020 H020 120.7
C029 C020 H020 120.7
N006 C021 C25 178.5(3)
C007 C022 C017 119.2(3)
C007 C022 H022 120.4
C017 C022 H022 120.4
C030 C023 C014 118.7(4)
C030 C023 H023 120.7
C014 C023 H023 120.7
C028 C024 C010 120.4(3)
C028 C024 H024 119.8
C010 C024 H024 119.8
C027 C025 C012 118.3(3)
C027 C025 H025 120.8
C012 C025 H025 120.8
C019 C026 C013 120.6(3)
C019 C026 H026 119.7
C013 C026 H026 119.7
F9 C027 C025 119.0(3)
F9 C027 C028 117.7(3)
C025 C027 C028 123.3(3)
C027 C028 C024 118.0(3)
C027 C028 H028 121.0
C024 C028 H028 121.0
C014 C029 C020 120.6(3)
C014 C029 C016 111.9(3)
C020 C029 C016 127.5(3)
C023 C030 C031 120.7(3)
C023 C030 H030 119.6
C031 C030 H030 119.6
C020 C031 C030 120.7(4)
C020 C031 H031 119.6
C030 C031 H031 119.6

loop_
_geom_bond_atom_site_label_1
_geom_bond_atom_site_label_2
_geom_bond_distance
Br01 C007 1.894(3)
O2 C016 1.430(3)
O2 H2 0.8400
F9 C027 1.359(4)
O004 C008 1.222(3)
C25 C021 1.488(4)
C25 C018 1.492(4)
C25 C010 1.534(4)
C25 C015 1.577(4)
N006 C021 1.140(4)
C007 C019 1.382(4)
C007 C022 1.382(4)
C008 C013 1.494(4)
C008 C011 1.526(4)
N2 C018 1.140(4)
C010 C024 1.389(4)
C010 C012 1.390(4)
C011 C015 1.544(4)
C011 C016 1.564(4)
C011 H011 1.0000
C012 C025 1.384(5)
C012 H012 0.9500
C013 C017 1.389(4)
C013 C026 1.398(4)
C014 C029 1.386(5)
C014 C023 1.392(4)
C014 C015 1.515(4)
C015 H015 1.0000
C016 C029 1.508(4)
C016 H016 1.0000
C017 C022 1.385(4)
C017 H017 0.9500
C019 C026 1.380(4)
C019 H019 0.9500
C020 C031 1.384(5)
C020 C029 1.391(5)
C020 H020 0.9500
C022 H022 0.9500
C023 C030 1.380(5)
C023 H023 0.9500
C024 C028 1.385(5)
C024 H024 0.9500
C025 C027 1.371(5)
C025 H025 0.9500
C026 H026 0.9500
C027 C028 1.371(5)
C028 H028 0.9500
C030 C031 1.391(6)
C030 H030 0.9500
C031 H031 0.9500

loop_
_geom_torsion_atom_site_label_1
_geom_torsion_atom_site_label_2
_geom_torsion_atom_site_label_3
_geom_torsion_atom_site_label_4
_geom_torsion
C021 C25 C010 C024 -156.6(3)
C018 C25 C010 C024 -39.2(4)
C015 C25 C010 C024 79.5(3)
C021 C25 C010 C012 28.7(4)
C018 C25 C010 C012 146.0(3)
C015 C25 C010 C012 -95.2(3)
O004 C008 C011 C015 -25.8(4)
C013 C008 C011 C015 155.0(2)
O004 C008 C011 C016 92.8(3)
C013 C008 C011 C016 -86.3(3)
C024 C010 C012 C025 -0.4(5)
C25 C010 C012 C025 174.3(3)
O004 C008 C013 C017 11.4(4)
C011 C008 C013 C017 -169.4(3)
O004 C008 C013 C026 -169.3(3)
C011 C008 C013 C026 9.9(4)
C029 C014 C015 C011 -12.9(3)
C023 C014 C015 C011 169.3(3)
C029 C014 C015 C25 -136.6(3)
C023 C014 C015 C25 45.6(4)
C008 C011 C015 C014 142.5(2)
C016 C011 C015 C014 20.5(3)
C008 C011 C015 C25 -91.8(3)
C016 C011 C015 C25 146.2(3)
C021 C25 C015 C014 44.1(3)
C018 C25 C015 C014 -72.0(3)
C010 C25 C015 C014 168.4(3)
C021 C25 C015 C011 -75.1(3)
C018 C25 C015 C011 168.8(3)
C010 C25 C015 C011 49.3(3)
C008 C011 C016 O2 -21.8(3)
C015 C011 C016 O2 100.7(3)
C008 C011 C016 C029 -143.1(2)
C015 C011 C016 C029 -20.6(3)
C026 C013 C017 C022 -0.9(4)
C008 C013 C017 C022 178.4(3)
C022 C007 C019 C026 -0.3(5)
Br01 C007 C019 C026 178.0(2)
C019 C007 C022 C017 -0.2(5)
Br01 C007 C022 C017 -178.6(2)
C013 C017 C022 C007 0.8(5)
C029 C014 C023 C030 0.6(4)
C015 C014 C023 C030 178.2(3)
C012 C010 C024 C028 0.5(5)
C25 C010 C024 C028 -174.3(3)
C010 C012 C025 C027 0.2(5)
C007 C019 C026 C013 0.2(4)
C017 C013 C026 C019 0.3(4)
C008 C013 C026 C019 -179.0(3)
C012 C025 C027 F9 -179.5(3)
C012 C025 C027 C028 0.1(5)
F9 C027 C028 C024 179.6(3)
C025 C027 C028 C024 0.0(5)
C010 C024 C028 C027 -0.3(5)
C023 C014 C029 C020 0.3(5)
C015 C014 C029 C020 -177.7(3)
C023 C014 C029 C016 177.6(3)
C015 C014 C029 C016 -0.4(3)
C031 C020 C029 C014 -0.8(5)
C031 C020 C029 C016 -177.6(3)
O2 C016 C029 C014 -108.2(3)
C011 C016 C029 C014 13.4(3)
O2 C016 C029 C020 68.9(4)
C011 C016 C029 C020 -169.6(3)
C014 C023 C030 C031 -1.0(5)
C029 C020 C031 C030 0.4(5)
C023 C030 C031 C020 0.5(5)
